data_7132707
loop_
_publ_author_name
'Koch, Katelyn N.'
'Teo, Aaron J.'
'Wheeler, Kraig A.'

_publ_section_title
;
 Dual space divergence in small molecule quasiracemates: benzoyl leucine
 and phenylalanine assemblies.
;
_journal_issue 20
_journal_name_full 'Chemical communications (Cambridge, England)'
_journal_page_first 2800
_journal_page_last 2803
_journal_paper_doi 10.1039/d3cc06212k
_journal_volume 60
_journal_year 2024
_chemical_absolute_configuration rmad
_chemical_formula_moiety 'C14 H19 N O3, C17 H17 N O3'
_chemical_formula_sum 'C31 H36 N2 O6'
_chemical_formula_weight 532.62
_space_group_crystal_system monoclinic
_space_group_IT_number 4
_space_group_name_Hall 'P 2yb'
_space_group_name_H-M_alt 'P 1 21 1'
_atom_sites_solution_hydrogens mixed
_atom_sites_solution_primary dual
_audit_creation_date 2023-12-14
_audit_creation_method
;
Olex2 1.5
(compiled 2023.08.24 svn.re1ec1418 for OlexSys, GUI svn.r6817)
;
_audit_update_record
;
2023-12-18 deposited with the CCDC.	2024-02-12 downloaded from the CCDC.
;
_cell_angle_alpha 90
_cell_angle_beta 110.660(3)
_cell_angle_gamma 90
_cell_formula_units_Z 2
_cell_length_a 10.6827(8)
_cell_length_b 9.9438(8)
_cell_length_c 14.4410(11)
_cell_measurement_reflns_used 9755
_cell_measurement_temperature 100(2)
_cell_measurement_theta_max 72.11
_cell_measurement_theta_min 3.27
_cell_volume 1435.37(19)
_computing_cell_refinement 'SAINT+ V8.40B (Bruker AXS Inc., 2020)'
_computing_data_collection 'APEX5 Ver.2022.08-RC130 (Bruker-AXS, 2023)'
_computing_data_reduction 'SAINT+ Ve8.40B (Bruker-AXS, 2020)'
_computing_molecular_graphics 'OLEX2 (Dolomanov et al., 2009)'
_computing_publication_material 'OLEX2 (Dolomanov et al., 2009)'
_computing_structure_refinement 'XL (Sheldrick, 2019/1)'
_computing_structure_solution 'XT (Sheldrick, 2018/2)'
_diffrn_ambient_temperature 100(2)
_diffrn_detector '100 \\times 140 mm^2^ CMOS sensor'
_diffrn_detector_area_resol_mean 7.9
_diffrn_detector_type 'Bruker PHOTON II'
_diffrn_measured_fraction_theta_full 0.999
_diffrn_measured_fraction_theta_max 0.995
_diffrn_measurement_device '\k-geometry four-circle diffractometer'
_diffrn_measurement_device_type 'Bruker D8 Venture'
_diffrn_measurement_method '\w and \f scans'
_diffrn_radiation_collimation 'focusing mirror'
_diffrn_radiation_detector 'Bruker PHOTON II'
_diffrn_radiation_monochromator 'multilayer mirror'
_diffrn_radiation_probe x-ray
_diffrn_radiation_type CuK\a
_diffrn_radiation_wavelength 1.54178
_diffrn_radiation_xray_symbol K-L~3~
_diffrn_reflns_av_R_equivalents 0.0306
_diffrn_reflns_av_unetI/netI 0.0234
_diffrn_reflns_Laue_measured_fraction_full 0.999
_diffrn_reflns_Laue_measured_fraction_max 0.995
_diffrn_reflns_limit_h_max 13
_diffrn_reflns_limit_h_min -13
_diffrn_reflns_limit_k_max 10
_diffrn_reflns_limit_k_min -12
_diffrn_reflns_limit_l_max 17
_diffrn_reflns_limit_l_min -17
_diffrn_reflns_number 24786
_diffrn_reflns_point_group_measured_fraction_full 0.975
_diffrn_reflns_point_group_measured_fraction_max 0.963
_diffrn_reflns_theta_full 67.679
_diffrn_reflns_theta_max 72.271
_diffrn_reflns_theta_min 3.271
_diffrn_source 'microfocus sealed X-ray tube'
_diffrn_source_type 'Incoatec I\mS 3.0'
_exptl_absorpt_coefficient_mu 0.694
_exptl_absorpt_correction_T_max 0.7536
_exptl_absorpt_correction_T_min 0.6372
_exptl_absorpt_correction_type multi-scan
_exptl_absorpt_process_details 'SADABS-2016/2 (Krause et al., 2015) was used for absorption correction.'
_exptl_crystal_colour 'clear colourless'
_exptl_crystal_colour_lustre clear
_exptl_crystal_colour_primary colourless
_exptl_crystal_density_diffrn 1.232
_exptl_crystal_density_method 'not measured'
_exptl_crystal_description plate
_exptl_crystal_F_000 568
_exptl_crystal_recrystallization_method 'Re-crystallisation from solvent: MeOH'
_exptl_crystal_size_max 0.231
_exptl_crystal_size_mid 0.207
_exptl_crystal_size_min 0.087
_refine_diff_density_max 0.478
_refine_diff_density_min -0.215
_refine_diff_density_rms 0.047
_refine_ls_abs_structure_details
;
 Flack x determined using 2298 quotients [(I+)-(I-)]/[(I+)+(I-)]
 (Parsons, Flack and Wagner, Acta Cryst. B69 (2013) 249-259).
;
_refine_ls_abs_structure_Flack 0.10(6)
_refine_ls_extinction_method none
_refine_ls_goodness_of_fit_ref 1.053
_refine_ls_hydrogen_treatment mixed
_refine_ls_matrix_type full
_refine_ls_number_parameters 368
_refine_ls_number_reflns 5455
_refine_ls_number_restraints 5
_refine_ls_restrained_S_all 1.053
_refine_ls_R_factor_all 0.0378
_refine_ls_R_factor_gt 0.0364
_refine_ls_shift/su_max 0.000
_refine_ls_shift/su_mean 0.000
_refine_ls_structure_factor_coef Fsqd
_refine_ls_weighting_details 'w=1/[\s^2^(Fo^2^)+(0.0615P)^2^+0.3397P] where P=(Fo^2^+2Fc^2^)/3'
_refine_ls_weighting_scheme calc
_refine_ls_wR_factor_gt 0.0988
_refine_ls_wR_factor_ref 0.1003
_reflns_Friedel_coverage 0.824
_reflns_Friedel_fraction_full 0.947
_reflns_Friedel_fraction_max 0.927
_reflns_number_gt 5281
_reflns_number_total 5455
_reflns_threshold_expression 'I > 2\s(I)'
_cod_data_source_file d3cc06212k2.cif
_cod_data_source_block 22kaw17_a
_cod_depositor_comments
;
The following automatic conversions were performed:

data item '_atom_sites_solution_primary' value 'Dual' was changed to
'dual' in accordance with the
/home/data/users/saulius/crontab/automatic-downloads/rss-feeds/RSC/lib/dictionaries/cif_core.dic
dictionary named 'cif_core.dic' version 2.4.2 last updated on
2011-04-26.

data item '_diffrn_radiation_probe' value 'X-ray' was changed to
'x-ray' in accordance with the
/home/data/users/saulius/crontab/automatic-downloads/rss-feeds/RSC/lib/dictionaries/cif_core.dic
dictionary named 'cif_core.dic' version 2.4.2 last updated on
2011-04-26.

Automatic conversion script
Id: cif_fix_values 8170 2020-07-09 18:12:32Z antanas 

 Adding full bibliography for 7132699--7132715.cif.
;
_cod_database_code 7132707
_shelx_shelxl_version_number 2019/1
_shelx_space_group_comment
;
The symmetry employed for this shelxl refinement is uniquely defined
by the following loop, which should always be used as a source of
symmetry information in preference to the above space-group names.
They are only intended as comments.
;
_olex2_refinement_description
;
1. Fixed Uiso
 At 1.2 times of:
  All C(H) groups, All C(H,H) groups, All N(H) groups
 At 1.5 times of:
  All C(H,H,H) groups, All O(H) groups
2. Restrained distances
 N1B-H1B = O2B-H2B = O2A-H2A = N1A-H1A
 0.85 with sigma of 0.02
3.a Ternary CH refined with riding coordinates:
 C9A(H9A), C11A(H11A), C9B(H9B)
3.b Secondary CH2 refined with riding coordinates:
 C10A(H10C,H10D), C10B(H10A,H10B)
3.c Aromatic/amide H refined with riding coordinates:
 C3A(H3A), C4A(H4A), C6A(H6A), C7A(H7A), C3B(H3B), C4B(H4B), C6B(H6B),
 C7B(H7B), C12B(H12B), C13B(H13B), C14B(H14B), C15B(H15B), C16B(H16B)
3.d Idealised Me refined as rotating group:
 C12A(H12A,H12C,H12D), C13A(H13A,H13C,H13D), C14A(H14A,H14C,H14D), C17B(H17A,
 H17B,H17C)
;
_olex2_submission_special_instructions 'No special instructions were received'

loop_
_space_group_symop_operation_xyz
'x, y, z'
'-x, y+1/2, -z'

loop_
_atom_site_label
_atom_site_type_symbol
_atom_site_fract_x
_atom_site_fract_y
_atom_site_fract_z
_atom_site_U_iso_or_equiv
_atom_site_adp_type
_atom_site_occupancy
_atom_site_site_symmetry_order
_atom_site_calc_flag
_atom_site_refinement_flags_posn
_atom_site_refinement_flags_adp
_atom_site_refinement_flags_occupancy
_atom_site_disorder_assembly
_atom_site_disorder_group
O1A O 0.90879(17) 0.22499(18) 0.41419(12) 0.0258(4) Uani 1 1 d . . . . .
O2A O 1.08674(16) 0.5447(2) 0.45592(12) 0.0276(4) Uani 1 1 d D . . . .
H2A H 1.078(3) 0.604(3) 0.501(2) 0.041 Uiso 1 1 d D U . . .
O3A O 0.86279(15) 0.55005(18) 0.40208(11) 0.0241(4) Uani 1 1 d . . . . .
N1A N 0.8556(2) 0.3397(2) 0.27185(13) 0.0223(4) Uani 1 1 d D . . . .
H1A H 0.795(2) 0.365(3) 0.2174(18) 0.027 Uiso 1 1 d D U . . .
C1A C 0.8294(2) 0.2441(2) 0.32788(15) 0.0214(5) Uani 1 1 d . . . . .
C2A C 0.7041(2) 0.1645(2) 0.28230(16) 0.0211(5) Uani 1 1 d . . . . .
C3A C 0.6486(2) 0.0959(3) 0.34243(16) 0.0262(5) Uani 1 1 d . . . . .
H3A H 0.691031 0.099332 0.412320 0.031 Uiso 1 1 calc R U . . .
C4A C 0.5318(2) 0.0226(3) 0.30113(18) 0.0292(5) Uani 1 1 d . . . . .
H4A H 0.495264 -0.024060 0.343161 0.035 Uiso 1 1 calc R U . . .
C5A C 0.4671(2) 0.0162(3) 0.19913(17) 0.0252(5) Uani 1 1 d . . . . .
C6A C 0.5234(2) 0.0842(2) 0.13928(16) 0.0254(5) Uani 1 1 d . . . . .
H6A H 0.480347 0.081155 0.069436 0.031 Uiso 1 1 calc R U . . .
C7A C 0.6408(2) 0.1560(2) 0.17957(16) 0.0233(5) Uani 1 1 d . . . . .
H7A H 0.678854 0.199836 0.137305 0.028 Uiso 1 1 calc R U . . .
C8A C 0.9666(2) 0.5118(2) 0.39506(15) 0.0205(5) Uani 1 1 d . . . . .
C9A C 0.9737(2) 0.4238(2) 0.31057(16) 0.0223(5) Uani 1 1 d . . . . .
H9A H 1.054459 0.364713 0.335989 0.027 Uiso 1 1 calc R U . . .
C10A C 0.9884(2) 0.5161(3) 0.22915(16) 0.0245(5) Uani 1 1 d . . . . .
H10C H 0.898210 0.548239 0.187794 0.029 Uiso 1 1 calc R U . . .
H10D H 1.041332 0.595895 0.261413 0.029 Uiso 1 1 calc R U . . .
C11A C 1.0541(3) 0.4535(3) 0.16097(17) 0.0346(6) Uani 1 1 d . . . . .
H11A H 1.144477 0.419374 0.202733 0.041 Uiso 1 1 calc R U . . .
C12A C 1.0729(3) 0.5652(3) 0.0918(2) 0.0430(7) Uani 1 1 d . . . . .
H12A H 1.124871 0.529486 0.053313 0.064 Uiso 1 1 calc R U . . .
H12C H 1.120463 0.641528 0.131657 0.064 Uiso 1 1 calc R U . . .
H12D H 0.985079 0.594919 0.046630 0.064 Uiso 1 1 calc R U . . .
C13A C 0.9755(4) 0.3382(3) 0.0994(2) 0.0463(7) Uani 1 1 d . . . . .
H13A H 0.973990 0.263012 0.142884 0.069 Uiso 1 1 calc R U . . .
H13C H 1.017755 0.309189 0.052562 0.069 Uiso 1 1 calc R U . . .
H13D H 0.883680 0.367593 0.062856 0.069 Uiso 1 1 calc R U . . .
C14A C 0.3400(2) -0.0641(3) 0.15210(19) 0.0329(6) Uani 1 1 d . . . . .
H14A H 0.322301 -0.118232 0.202864 0.049 Uiso 1 1 calc R U . . .
H14C H 0.350468 -0.123595 0.101188 0.049 Uiso 1 1 calc R U . . .
H14D H 0.265015 -0.002612 0.121805 0.049 Uiso 1 1 calc R U . . .
O1B O 0.59474(16) 0.76980(17) 0.07879(11) 0.0225(3) Uani 1 1 d . . . . .
O2B O 0.41224(15) 0.44218(19) 0.06029(11) 0.0267(4) Uani 1 1 d D . . . .
H2B H 0.411(3) 0.389(3) 0.014(2) 0.040 Uiso 1 1 d D U . . .
O3B O 0.63514(15) 0.45070(17) 0.10145(10) 0.0215(3) Uani 1 1 d . . . . .
N1B N 0.64934(18) 0.6664(2) 0.22596(13) 0.0194(4) Uani 1 1 d D . . . .
H1B H 0.713(2) 0.642(3) 0.2810(17) 0.023 Uiso 1 1 d D U . . .
C1B C 0.6748(2) 0.7550(2) 0.16480(15) 0.0187(4) Uani 1 1 d . . . . .
C2B C 0.8025(2) 0.8323(2) 0.20585(16) 0.0202(5) Uani 1 1 d . . . . .
C3B C 0.8594(2) 0.8866(3) 0.14148(17) 0.0259(5) Uani 1 1 d . . . . .
H3B H 0.817558 0.872885 0.072253 0.031 Uiso 1 1 calc R U . . .
C4B C 0.9769(2) 0.9610(3) 0.17726(18) 0.0289(5) Uani 1 1 d . . . . .
H4B H 1.014300 0.998130 0.132200 0.035 Uiso 1 1 calc R U . . .
C5B C 1.0405(2) 0.9818(3) 0.27879(18) 0.0265(5) Uani 1 1 d . . . . .
C6B C 0.9848(2) 0.9239(3) 0.34298(17) 0.0262(5) Uani 1 1 d . . . . .
H6B H 1.028329 0.934799 0.412342 0.031 Uiso 1 1 calc R U . . .
C7B C 0.8671(2) 0.8507(2) 0.30781(16) 0.0228(5) Uani 1 1 d . . . . .
H7B H 0.830144 0.812993 0.352908 0.027 Uiso 1 1 calc R U . . .
C8B C 0.5335(2) 0.4852(2) 0.11336(15) 0.0192(5) Uani 1 1 d . . . . .
C9B C 0.5291(2) 0.5849(2) 0.19279(15) 0.0203(5) Uani 1 1 d . . . . .
H9B H 0.450060 0.645330 0.163785 0.024 Uiso 1 1 calc R U . . .
C10B C 0.5146(2) 0.5103(3) 0.28234(16) 0.0232(5) Uani 1 1 d . . . . .
H10A H 0.440633 0.444443 0.258527 0.028 Uiso 1 1 calc R U . . .
H10B H 0.598038 0.460038 0.317179 0.028 Uiso 1 1 calc R U . . .
C11B C 0.4868(2) 0.6067(2) 0.35417(16) 0.0225(5) Uani 1 1 d . . . . .
C12B C 0.5897(2) 0.6640(3) 0.43298(16) 0.0281(5) Uani 1 1 d . . . . .
H12B H 0.679958 0.640056 0.444299 0.034 Uiso 1 1 calc R U . . .
C13B C 0.5606(3) 0.7561(3) 0.49510(17) 0.0326(6) Uani 1 1 d . . . . .
H13B H 0.631380 0.795630 0.548030 0.039 Uiso 1 1 calc R U . . .
C14B C 0.4297(3) 0.7907(3) 0.48053(18) 0.0327(6) Uani 1 1 d . . . . .
H14B H 0.410573 0.853888 0.523075 0.039 Uiso 1 1 calc R U . . .
C15B C 0.3268(3) 0.7327(3) 0.4035(2) 0.0341(6) Uani 1 1 d . . . . .
H15B H 0.236484 0.755368 0.393411 0.041 Uiso 1 1 calc R U . . .
C16B C 0.3555(2) 0.6416(3) 0.34115(19) 0.0304(5) Uani 1 1 d . . . . .
H16B H 0.284248 0.602196 0.288514 0.036 Uiso 1 1 calc R U . . .
C17B C 1.1647(3) 1.0670(3) 0.3185(2) 0.0348(6) Uani 1 1 d . . . . .
H17A H 1.154839 1.130762 0.367246 0.052 Uiso 1 1 calc R U . . .
H17B H 1.177841 1.116645 0.264012 0.052 Uiso 1 1 calc R U . . .
H17C H 1.242338 1.009097 0.350154 0.052 Uiso 1 1 calc R U . . .

loop_
_atom_site_aniso_label
_atom_site_aniso_U_11
_atom_site_aniso_U_22
_atom_site_aniso_U_33
_atom_site_aniso_U_23
_atom_site_aniso_U_13
_atom_site_aniso_U_12
O1A 0.0283(8) 0.0269(10) 0.0160(7) 0.0027(6) 0.0004(6) 0.0030(7)
O2A 0.0234(8) 0.0374(10) 0.0188(7) -0.0083(7) 0.0034(6) -0.0042(7)
O3A 0.0246(8) 0.0263(9) 0.0182(7) -0.0008(6) 0.0036(6) 0.0020(7)
N1A 0.0248(10) 0.0207(10) 0.0153(9) 0.0011(7) -0.0004(8) 0.0008(8)
C1A 0.0258(11) 0.0200(12) 0.0160(10) -0.0005(8) 0.0043(8) 0.0066(9)
C2A 0.0252(11) 0.0175(11) 0.0180(10) -0.0001(9) 0.0044(8) 0.0045(9)
C3A 0.0263(11) 0.0345(14) 0.0157(10) 0.0043(9) 0.0049(8) 0.0062(10)
C4A 0.0281(12) 0.0365(14) 0.0235(11) 0.0067(10) 0.0098(9) 0.0031(11)
C5A 0.0266(11) 0.0232(12) 0.0244(11) 0.0008(9) 0.0071(9) 0.0043(9)
C6A 0.0342(12) 0.0221(13) 0.0174(10) -0.0034(9) 0.0059(9) -0.0006(10)
C7A 0.0357(12) 0.0166(11) 0.0165(10) -0.0001(9) 0.0078(9) -0.0012(9)
C8A 0.0230(11) 0.0210(12) 0.0137(9) 0.0016(8) 0.0016(8) -0.0012(9)
C9A 0.0197(10) 0.0249(13) 0.0175(10) -0.0015(9) 0.0008(8) 0.0012(9)
C10A 0.0254(11) 0.0282(13) 0.0184(10) -0.0034(9) 0.0059(9) -0.0009(9)
C11A 0.0375(13) 0.0439(16) 0.0218(11) -0.0028(11) 0.0099(10) 0.0064(12)
C12A 0.0570(17) 0.0454(18) 0.0303(13) -0.0029(12) 0.0201(12) -0.0027(14)
C13A 0.0639(19) 0.0407(17) 0.0401(16) -0.0155(13) 0.0256(15) -0.0064(15)
C14A 0.0293(12) 0.0384(15) 0.0293(12) -0.0013(11) 0.0083(9) -0.0041(11)
O1B 0.0254(8) 0.0221(9) 0.0146(7) 0.0026(6) 0.0003(6) 0.0000(6)
O2B 0.0232(8) 0.0321(10) 0.0206(8) -0.0104(7) 0.0026(6) -0.0025(7)
O3B 0.0238(8) 0.0219(8) 0.0155(7) 0.0002(6) 0.0030(6) 0.0018(7)
N1B 0.0216(9) 0.0204(10) 0.0120(8) -0.0008(7) 0.0008(7) -0.0007(7)
C1B 0.0228(10) 0.0159(11) 0.0147(9) -0.0009(8) 0.0034(8) 0.0030(8)
C2B 0.0226(11) 0.0174(11) 0.0171(10) 0.0010(8) 0.0027(9) 0.0025(9)
C3B 0.0257(11) 0.0291(13) 0.0175(10) 0.0008(9) 0.0010(8) -0.0020(9)
C4B 0.0260(11) 0.0321(14) 0.0253(11) 0.0062(10) 0.0050(9) -0.0033(10)
C5B 0.0220(11) 0.0238(13) 0.0287(12) -0.0028(9) 0.0029(9) 0.0009(9)
C6B 0.0275(12) 0.0264(13) 0.0201(11) -0.0068(9) 0.0027(9) 0.0029(10)
C7B 0.0258(11) 0.0222(12) 0.0181(11) -0.0023(8) 0.0049(9) 0.0030(9)
C8B 0.0231(11) 0.0192(12) 0.0132(9) 0.0021(8) 0.0036(8) 0.0005(9)
C9B 0.0248(11) 0.0190(12) 0.0151(10) -0.0011(8) 0.0047(8) -0.0002(9)
C10B 0.0272(11) 0.0222(12) 0.0190(10) -0.0013(9) 0.0067(9) -0.0021(9)
C11B 0.0285(11) 0.0202(11) 0.0196(10) 0.0017(8) 0.0094(9) 0.0001(9)
C12B 0.0283(12) 0.0363(14) 0.0172(10) 0.0000(10) 0.0048(9) 0.0046(10)
C13B 0.0388(13) 0.0368(15) 0.0174(10) -0.0035(10) 0.0037(9) 0.0056(11)
C14B 0.0478(15) 0.0295(14) 0.0251(12) 0.0014(10) 0.0180(11) 0.0076(11)
C15B 0.0340(13) 0.0327(15) 0.0417(14) 0.0009(11) 0.0211(11) 0.0035(10)
C16B 0.0276(11) 0.0299(14) 0.0342(13) -0.0064(10) 0.0117(10) -0.0049(10)
C17B 0.0290(13) 0.0336(15) 0.0349(13) -0.0065(11) 0.0028(10) -0.0049(11)

loop_
_atom_type_symbol
_atom_type_description
_atom_type_scat_dispersion_real
_atom_type_scat_dispersion_imag
_atom_type_scat_source
C C 0.0181 0.0091 'International Tables Vol C Tables 4.2.6.8 and 6.1.1.4'
H H 0.0000 0.0000 'International Tables Vol C Tables 4.2.6.8 and 6.1.1.4'
N N 0.0311 0.0180 'International Tables Vol C Tables 4.2.6.8 and 6.1.1.4'
O O 0.0492 0.0322 'International Tables Vol C Tables 4.2.6.8 and 6.1.1.4'

loop_
_geom_angle_atom_site_label_1
_geom_angle_atom_site_label_2
_geom_angle_atom_site_label_3
_geom_angle
_geom_angle_site_symmetry_1
_geom_angle_site_symmetry_3
_geom_angle_publ_flag
C8A O2A H2A 109(2) . . ?
C1A N1A H1A 120(2) . . ?
C1A N1A C9A 120.98(18) . . ?
C9A N1A H1A 117(2) . . ?
O1A C1A N1A 119.8(2) . . ?
O1A C1A C2A 123.1(2) . . ?
N1A C1A C2A 117.11(19) . . ?
C3A C2A C1A 119.87(19) . . ?
C3A C2A C7A 118.6(2) . . ?
C7A C2A C1A 121.5(2) . . ?
C2A C3A H3A 119.8 . . ?
C4A C3A C2A 120.5(2) . . ?
C4A C3A H3A 119.8 . . ?
C3A C4A H4A 119.5 . . ?
C3A C4A C5A 121.0(2) . . ?
C5A C4A H4A 119.5 . . ?
C4A C5A C14A 122.1(2) . . ?
C6A C5A C4A 118.3(2) . . ?
C6A C5A C14A 119.6(2) . . ?
C5A C6A H6A 119.4 . . ?
C7A C6A C5A 121.2(2) . . ?
C7A C6A H6A 119.4 . . ?
C2A C7A H7A 119.8 . . ?
C6A C7A C2A 120.3(2) . . ?
C6A C7A H7A 119.8 . . ?
O2A C8A C9A 111.42(18) . . ?
O3A C8A O2A 124.9(2) . . ?
O3A C8A C9A 123.59(19) . . ?
N1A C9A C8A 110.92(18) . . ?
N1A C9A H9A 108.9 . . ?
N1A C9A C10A 110.95(17) . . ?
C8A C9A H9A 108.9 . . ?
C8A C9A C10A 108.4(2) . . ?
C10A C9A H9A 108.9 . . ?
C9A C10A H10C 108.2 . . ?
C9A C10A H10D 108.2 . . ?
H10C C10A H10D 107.4 . . ?
C11A C10A C9A 116.2(2) . . ?
C11A C10A H10C 108.2 . . ?
C11A C10A H10D 108.2 . . ?
C10A C11A H11A 108.4 . . ?
C10A C11A C12A 108.4(2) . . ?
C12A C11A H11A 108.4 . . ?
C13A C11A C10A 113.7(2) . . ?
C13A C11A H11A 108.4 . . ?
C13A C11A C12A 109.6(2) . . ?
C11A C12A H12A 109.5 . . ?
C11A C12A H12C 109.5 . . ?
C11A C12A H12D 109.5 . . ?
H12A C12A H12C 109.5 . . ?
H12A C12A H12D 109.5 . . ?
H12C C12A H12D 109.5 . . ?
C11A C13A H13A 109.5 . . ?
C11A C13A H13C 109.5 . . ?
C11A C13A H13D 109.5 . . ?
H13A C13A H13C 109.5 . . ?
H13A C13A H13D 109.5 . . ?
H13C C13A H13D 109.5 . . ?
C5A C14A H14A 109.5 . . ?
C5A C14A H14C 109.5 . . ?
C5A C14A H14D 109.5 . . ?
H14A C14A H14C 109.5 . . ?
H14A C14A H14D 109.5 . . ?
H14C C14A H14D 109.5 . . ?
C8B O2B H2B 113(2) . . ?
C1B N1B H1B 120.4(19) . . ?
C1B N1B C9B 120.76(18) . . ?
C9B N1B H1B 117.2(19) . . ?
O1B C1B N1B 120.5(2) . . ?
O1B C1B C2B 123.0(2) . . ?
N1B C1B C2B 116.44(18) . . ?
C3B C2B C1B 119.27(19) . . ?
C3B C2B C7B 118.9(2) . . ?
C7B C2B C1B 121.8(2) . . ?
C2B C3B H3B 119.7 . . ?
C2B C3B C4B 120.7(2) . . ?
C4B C3B H3B 119.7 . . ?
C3B C4B H4B 119.7 . . ?
C3B C4B C5B 120.7(2) . . ?
C5B C4B H4B 119.7 . . ?
C4B C5B C17B 121.3(2) . . ?
C6B C5B C4B 118.3(2) . . ?
C6B C5B C17B 120.4(2) . . ?
C5B C6B H6B 119.3 . . ?
C7B C6B C5B 121.3(2) . . ?
C7B C6B H6B 119.3 . . ?
C2B C7B H7B 120.0 . . ?
C6B C7B C2B 120.1(2) . . ?
C6B C7B H7B 120.0 . . ?
O2B C8B C9B 111.14(18) . . ?
O3B C8B O2B 124.9(2) . . ?
O3B C8B C9B 124.0(2) . . ?
N1B C9B C8B 110.58(18) . . ?
N1B C9B H9B 108.7 . . ?
N1B C9B C10B 109.29(17) . . ?
C8B C9B H9B 108.7 . . ?
C8B C9B C10B 110.83(18) . . ?
C10B C9B H9B 108.7 . . ?
C9B C10B H10A 109.3 . . ?
C9B C10B H10B 109.3 . . ?
H10A C10B H10B 107.9 . . ?
C11B C10B C9B 111.74(19) . . ?
C11B C10B H10A 109.3 . . ?
C11B C10B H10B 109.3 . . ?
C12B C11B C10B 121.8(2) . . ?
C16B C11B C10B 119.8(2) . . ?
C16B C11B C12B 118.4(2) . . ?
C11B C12B H12B 119.9 . . ?
C13B C12B C11B 120.3(2) . . ?
C13B C12B H12B 119.9 . . ?
C12B C13B H13B 119.7 . . ?
C14B C13B C12B 120.6(2) . . ?
C14B C13B H13B 119.7 . . ?
C13B C14B H14B 120.2 . . ?
C13B C14B C15B 119.6(2) . . ?
C15B C14B H14B 120.2 . . ?
C14B C15B H15B 120.0 . . ?
C14B C15B C16B 119.9(2) . . ?
C16B C15B H15B 120.0 . . ?
C11B C16B H16B 119.4 . . ?
C15B C16B C11B 121.3(2) . . ?
C15B C16B H16B 119.4 . . ?
C5B C17B H17A 109.5 . . ?
C5B C17B H17B 109.5 . . ?
C5B C17B H17C 109.5 . . ?
H17A C17B H17B 109.5 . . ?
H17A C17B H17C 109.5 . . ?
H17B C17B H17C 109.5 . . ?

loop_
_geom_bond_atom_site_label_1
_geom_bond_atom_site_label_2
_geom_bond_distance
_geom_bond_site_symmetry_2
_geom_bond_publ_flag
O1A C1A 1.250(3) . ?
O2A H2A 0.90(2) . ?
O2A C8A 1.315(3) . ?
O3A C8A 1.210(3) . ?
N1A H1A 0.86(2) . ?
N1A C1A 1.341(3) . ?
N1A C9A 1.451(3) . ?
C1A C2A 1.493(3) . ?
C2A C3A 1.391(3) . ?
C2A C7A 1.399(3) . ?
C3A H3A 0.9500 . ?
C3A C4A 1.385(4) . ?
C4A H4A 0.9500 . ?
C4A C5A 1.390(3) . ?
C5A C6A 1.390(3) . ?
C5A C14A 1.514(3) . ?
C6A H6A 0.9500 . ?
C6A C7A 1.381(3) . ?
C7A H7A 0.9500 . ?
C8A C9A 1.525(3) . ?
C9A H9A 1.0000 . ?
C9A C10A 1.543(3) . ?
C10A H10C 0.9900 . ?
C10A H10D 0.9900 . ?
C10A C11A 1.529(3) . ?
C11A H11A 1.0000 . ?
C11A C12A 1.553(4) . ?
C11A C13A 1.512(4) . ?
C12A H12A 0.9800 . ?
C12A H12C 0.9800 . ?
C12A H12D 0.9800 . ?
C13A H13A 0.9800 . ?
C13A H13C 0.9800 . ?
C13A H13D 0.9800 . ?
C14A H14A 0.9800 . ?
C14A H14C 0.9800 . ?
C14A H14D 0.9800 . ?
O1B C1B 1.243(3) . ?
O2B H2B 0.85(2) . ?
O2B C8B 1.322(3) . ?
O3B C8B 1.207(3) . ?
N1B H1B 0.88(2) . ?
N1B C1B 1.341(3) . ?
N1B C9B 1.450(3) . ?
C1B C2B 1.495(3) . ?
C2B C3B 1.387(3) . ?
C2B C7B 1.400(3) . ?
C3B H3B 0.9500 . ?
C3B C4B 1.391(3) . ?
C4B H4B 0.9500 . ?
C4B C5B 1.397(3) . ?
C5B C6B 1.391(4) . ?
C5B C17B 1.507(3) . ?
C6B H6B 0.9500 . ?
C6B C7B 1.385(3) . ?
C7B H7B 0.9500 . ?
C8B C9B 1.529(3) . ?
C9B H9B 1.0000 . ?
C9B C10B 1.545(3) . ?
C10B H10A 0.9900 . ?
C10B H10B 0.9900 . ?
C10B C11B 1.517(3) . ?
C11B C12B 1.395(3) . ?
C11B C16B 1.391(3) . ?
C12B H12B 0.9500 . ?
C12B C13B 1.392(3) . ?
C13B H13B 0.9500 . ?
C13B C14B 1.382(4) . ?
C14B H14B 0.9500 . ?
C14B C15B 1.384(4) . ?
C15B H15B 0.9500 . ?
C15B C16B 1.387(4) . ?
C16B H16B 0.9500 . ?
C17B H17A 0.9800 . ?
C17B H17B 0.9800 . ?
C17B H17C 0.9800 . ?

loop_
_geom_hbond_atom_site_label_D
_geom_hbond_atom_site_label_H
_geom_hbond_atom_site_label_A
_geom_hbond_distance_DH
_geom_hbond_distance_HA
_geom_hbond_distance_DA
_geom_hbond_angle_DHA
_geom_hbond_site_symmetry_A
_geom_hbond_publ_flag
O2A H2A O1A 0.90(2) 1.69(2) 2.583(2) 169(3) 2_756 yes
N1A H1A O3B 0.86(2) 2.10(2) 2.955(2) 170(3) . yes
O2B H2B O1B 0.85(2) 1.77(2) 2.621(2) 176(4) 2_645 yes
N1B H1B O3A 0.88(2) 2.12(2) 2.986(2) 170(3) . yes

loop_
_geom_torsion_atom_site_label_1
_geom_torsion_atom_site_label_2
_geom_torsion_atom_site_label_3
_geom_torsion_atom_site_label_4
_geom_torsion
_geom_torsion_site_symmetry_1
_geom_torsion_site_symmetry_2
_geom_torsion_site_symmetry_3
_geom_torsion_site_symmetry_4
_geom_torsion_publ_flag
O1A C1A C2A C3A 20.5(3) . . . . ?
O1A C1A C2A C7A -159.0(2) . . . . ?
O2A C8A C9A N1A 153.9(2) . . . . ?
O2A C8A C9A C10A -84.1(2) . . . . ?
O3A C8A C9A N1A -28.8(3) . . . . ?
O3A C8A C9A C10A 93.2(3) . . . . ?
N1A C1A C2A C3A -159.7(2) . . . . ?
N1A C1A C2A C7A 20.9(3) . . . . ?
N1A C9A C10A C11A -82.7(2) . . . . ?
C1A N1A C9A C8A -64.9(3) . . . . ?
C1A N1A C9A C10A 174.6(2) . . . . ?
C1A C2A C3A C4A 179.5(2) . . . . ?
C1A C2A C7A C6A -178.6(2) . . . . ?
C2A C3A C4A C5A -0.3(4) . . . . ?
C3A C2A C7A C6A 2.0(3) . . . . ?
C3A C4A C5A C6A 0.7(4) . . . . ?
C3A C4A C5A C14A 179.5(2) . . . . ?
C4A C5A C6A C7A 0.3(4) . . . . ?
C5A C6A C7A C2A -1.6(4) . . . . ?
C7A C2A C3A C4A -1.1(4) . . . . ?
C8A C9A C10A C11A 155.3(2) . . . . ?
C9A N1A C1A O1A -1.3(3) . . . . ?
C9A N1A C1A C2A 178.80(19) . . . . ?
C9A C10A C11A C12A -174.3(2) . . . . ?
C9A C10A C11A C13A 63.6(3) . . . . ?
C14A C5A C6A C7A -178.6(2) . . . . ?
O1B C1B C2B C3B -23.1(3) . . . . ?
O1B C1B C2B C7B 157.3(2) . . . . ?
O2B C8B C9B N1B -159.57(19) . . . . ?
O2B C8B C9B C10B 79.1(2) . . . . ?
O3B C8B C9B N1B 20.6(3) . . . . ?
O3B C8B C9B C10B -100.7(2) . . . . ?
N1B C1B C2B C3B 156.8(2) . . . . ?
N1B C1B C2B C7B -22.8(3) . . . . ?
N1B C9B C10B C11B 67.4(2) . . . . ?
C1B N1B C9B C8B 66.9(3) . . . . ?
C1B N1B C9B C10B -170.8(2) . . . . ?
C1B C2B C3B C4B 178.9(2) . . . . ?
C1B C2B C7B C6B -179.5(2) . . . . ?
C2B C3B C4B C5B 0.4(4) . . . . ?
C3B C2B C7B C6B 0.9(3) . . . . ?
C3B C4B C5B C6B 1.3(4) . . . . ?
C3B C4B C5B C17B -177.4(2) . . . . ?
C4B C5B C6B C7B -1.9(4) . . . . ?
C5B C6B C7B C2B 0.8(4) . . . . ?
C7B C2B C3B C4B -1.5(4) . . . . ?
C8B C9B C10B C11B -170.48(18) . . . . ?
C9B N1B C1B O1B 0.9(3) . . . . ?
C9B N1B C1B C2B -179.03(19) . . . . ?
C9B C10B C11B C12B -90.6(3) . . . . ?
C9B C10B C11B C16B 88.3(3) . . . . ?
C10B C11B C12B C13B 177.5(2) . . . . ?
C10B C11B C16B C15B -177.9(2) . . . . ?
C11B C12B C13B C14B 0.9(4) . . . . ?
C12B C11B C16B C15B 1.1(4) . . . . ?
C12B C13B C14B C15B 0.2(4) . . . . ?
C13B C14B C15B C16B -0.6(4) . . . . ?
C14B C15B C16B C11B -0.1(4) . . . . ?
C16B C11B C12B C13B -1.5(4) . . . . ?
C17B C5B C6B C7B 176.8(2) . . . . ?
